data_7218375
loop_
_publ_author_name
'Meng, Xiangtai'
'Liu, yufen'
'Zhang, qi'
'Du, yanlong'
'Yu, aimin'
'Zhang, Kui'

_publ_section_title
;
 Convenient Synthesis of Substituted Tetrahydrofuran via Lewis Base
 Catalyzed [3+2] Domino Reactions
;
_journal_name_full 'RSC Adv.'
_journal_paper_doi 10.1039/C4RA09249J
_journal_year 2014
_chemical_formula_sum 'C25 H23 N O6'
_chemical_formula_weight 433.44
_chemical_name_systematic
; 
 ? 
;
_space_group_IT_number 2
_symmetry_cell_setting triclinic
_symmetry_space_group_name_Hall '-P 1'
_symmetry_space_group_name_H-M 'P -1'
_atom_sites_solution_hydrogens geom
_atom_sites_solution_primary direct
_atom_sites_solution_secondary difmap
_audit_creation_method SHELXL-97
_cell_angle_alpha 93.455(4)
_cell_angle_beta 99.378(4)
_cell_angle_gamma 97.885(4)
_cell_formula_units_Z 2
_cell_length_a 9.5427(19)
_cell_length_b 9.677(2)
_cell_length_c 11.933(2)
_cell_measurement_reflns_used 3055
_cell_measurement_temperature 173(2)
_cell_measurement_theta_max 28.17
_cell_measurement_theta_min 2.55
_cell_volume 1073.1(4)
_computing_cell_refinement 'Bruker SMART'
_computing_data_collection 'Bruker SMART'
_computing_data_reduction 'Bruker SAINT'
_computing_molecular_graphics 'Bruker SHELXTL'
_computing_publication_material 'Bruker SHELXTL'
_computing_structure_refinement 'SHELXL-97 (Sheldrick, 1997)'
_computing_structure_solution 'SHELXS-97 (Sheldrick, 1990)'
_diffrn_ambient_temperature 173(2)
_diffrn_measured_fraction_theta_full 0.991
_diffrn_measured_fraction_theta_max 0.991
_diffrn_measurement_device_type 'CCD area detector'
_diffrn_measurement_method 'phi and omega scans'
_diffrn_radiation_monochromator graphite
_diffrn_radiation_source 'fine-focus sealed tube'
_diffrn_radiation_type MoK\a
_diffrn_radiation_wavelength 0.71073
_diffrn_reflns_av_R_equivalents 0.0231
_diffrn_reflns_av_sigmaI/netI 0.0408
_diffrn_reflns_limit_h_max 11
_diffrn_reflns_limit_h_min -10
_diffrn_reflns_limit_k_max 10
_diffrn_reflns_limit_k_min -11
_diffrn_reflns_limit_l_max 11
_diffrn_reflns_limit_l_min -14
_diffrn_reflns_number 5931
_diffrn_reflns_theta_full 25.01
_diffrn_reflns_theta_max 25.01
_diffrn_reflns_theta_min 1.74
_exptl_absorpt_coefficient_mu 0.096
_exptl_absorpt_correction_T_max 0.9857
_exptl_absorpt_correction_T_min 0.9829
_exptl_absorpt_correction_type multi-scan
_exptl_absorpt_process_details SADABS
_exptl_crystal_colour COLOURLESS
_exptl_crystal_density_diffrn 1.341
_exptl_crystal_density_meas ?
_exptl_crystal_density_method 'not measured'
_exptl_crystal_description BLOCK
_exptl_crystal_F_000 456
_exptl_crystal_size_max 0.18
_exptl_crystal_size_mid 0.17
_exptl_crystal_size_min 0.15
_refine_diff_density_max 0.224
_refine_diff_density_min -0.264
_refine_diff_density_rms 0.060
_refine_ls_extinction_method none
_refine_ls_goodness_of_fit_ref 1.057
_refine_ls_hydrogen_treatment constr
_refine_ls_matrix_type full
_refine_ls_number_parameters 290
_refine_ls_number_reflns 3757
_refine_ls_number_restraints 0
_refine_ls_restrained_S_all 1.057
_refine_ls_R_factor_all 0.0574
_refine_ls_R_factor_gt 0.0495
_refine_ls_shift/su_max 0.000
_refine_ls_shift/su_mean 0.000
_refine_ls_structure_factor_coef Fsqd
_refine_ls_weighting_details 'calc w=1/[\s^2^(Fo^2^)+(0.0455P)^2^+1.8208P] where P=(Fo^2^+2Fc^2^)/3'
_refine_ls_weighting_scheme calc
_refine_ls_wR_factor_gt 0.1392
_refine_ls_wR_factor_ref 0.1445
_reflns_number_gt 3232
_reflns_number_total 3757
_reflns_threshold_expression >2sigma(I)
_cod_data_source_file c4ra09249j3.cif
_cod_data_source_block n140628a
_cod_depositor_comments
;
The following automatic conversions were performed:

'_symmetry_cell_setting' value 'Triclinic' changed to 'triclinic'
according to
/usr/data/users/saulius/crontab/automatic-downloads/rss-feeds/RSC/lib/dictionaries/cif_core.dic
dictionary named 'cif_core.dic' version 2.4.2 from
2011-04-26.

'_exptl_absorpt_correction_type' value 'MULTI-SCAN'
changed to 'multi-scan' according to
/usr/data/users/saulius/crontab/automatic-downloads/rss-feeds/RSC/lib/dictionaries/cif_core.dic
dictionary named 'cif_core.dic' version 2.4.2 from 2011-04-26.

Automatic conversion script
Id: cif_fix_values 2827 2014-09-09 07:05:25Z andrius 

The following automatic conversions were performed:

'_exptl_crystal_density_meas' value 'NONE' was changed to '?' - the
value is perceived as not measured.

Automatic conversion script
Id: cif_fix_values 3008 2015-01-20 13:52:24Z robertas 
;
_cod_original_sg_symbol_H-M P-1
_cod_database_code 7218375

loop_
_symmetry_equiv_pos_as_xyz
'x, y, z'
'-x, -y, -z'

loop_
_atom_site_label
_atom_site_type_symbol
_atom_site_fract_x
_atom_site_fract_y
_atom_site_fract_z
_atom_site_U_iso_or_equiv
_atom_site_adp_type
_atom_site_occupancy
_atom_site_symmetry_multiplicity
_atom_site_calc_flag
_atom_site_refinement_flags
O1 O 0.2645(2) -0.08721(18) 0.86411(15) 0.0230(4) Uani 1 1 d .
O2 O 0.3585(2) -0.13161(19) 0.70704(16) 0.0256(4) Uani 1 1 d .
O3 O -0.09844(19) 0.33569(19) 0.51180(15) 0.0246(4) Uani 1 1 d .
O4 O -0.11876(18) 0.40918(18) 0.33491(14) 0.0205(4) Uani 1 1 d .
O5 O 0.45125(19) 0.31767(18) 0.53035(14) 0.0222(4) Uani 1 1 d .
O6 O 0.10302(18) 0.15134(18) 0.55293(14) 0.0199(4) Uani 1 1 d .
N1 N 0.4085(2) 0.4073(2) 0.35571(17) 0.0184(5) Uani 1 1 d .
H1 H 0.4413 0.4959 0.3777 0.022 Uiso 1 1 calc R
C1 C 0.3036(3) -0.2116(3) 1.0314(2) 0.0214(6) Uani 1 1 d .
C2 C 0.4062(3) -0.1795(3) 1.1297(2) 0.0279(6) Uani 1 1 d .
H2 H 0.5021 -0.1426 1.1242 0.033 Uiso 1 1 calc R
C3 C 0.3698(4) -0.2008(3) 1.2358(2) 0.0384(8) Uani 1 1 d .
H3 H 0.4407 -0.1791 1.3026 0.046 Uiso 1 1 calc R
C4 C 0.2313(4) -0.2533(3) 1.2441(3) 0.0440(9) Uani 1 1 d .
H4 H 0.2060 -0.2674 1.3167 0.053 Uiso 1 1 calc R
C5 C 0.1274(4) -0.2860(4) 1.1458(3) 0.0421(8) Uani 1 1 d .
H5 H 0.0315 -0.3224 1.1516 0.050 Uiso 1 1 calc R
C6 C 0.1641(3) -0.2653(3) 1.0401(2) 0.0289(6) Uani 1 1 d .
H6 H 0.0934 -0.2880 0.9732 0.035 Uiso 1 1 calc R
C7 C 0.3455(3) -0.1909(3) 0.9169(2) 0.0281(6) Uani 1 1 d .
H7A H 0.4499 -0.1577 0.9258 0.034 Uiso 1 1 calc R
H7B H 0.3233 -0.2805 0.8684 0.034 Uiso 1 1 calc R
C8 C 0.2814(3) -0.0686(3) 0.7557(2) 0.0194(5) Uani 1 1 d .
C9 C 0.1946(3) 0.0326(3) 0.7068(2) 0.0202(5) Uani 1 1 d .
H9 H 0.1388 0.0785 0.7521 0.024 Uiso 1 1 calc R
C10 C 0.1930(3) 0.0613(2) 0.5987(2) 0.0179(5) Uani 1 1 d .
C11 C 0.1169(3) 0.1710(2) 0.4414(2) 0.0175(5) Uani 1 1 d .
C12 C 0.2214(3) 0.0813(2) 0.4042(2) 0.0180(5) Uani 1 1 d .
H12 H 0.1676 0.0080 0.3441 0.022 Uiso 1 1 calc R
C13 C 0.2731(3) 0.0096(3) 0.5114(2) 0.0214(6) Uani 1 1 d .
H13A H 0.2506 -0.0935 0.4968 0.026 Uiso 1 1 calc R
H13B H 0.3780 0.0359 0.5366 0.026 Uiso 1 1 calc R
C14 C 0.0435(3) 0.2564(3) 0.3802(2) 0.0195(5) Uani 1 1 d .
H14 H 0.0614 0.2669 0.3049 0.023 Uiso 1 1 calc R
C15 C -0.0625(3) 0.3355(3) 0.4191(2) 0.0187(5) Uani 1 1 d .
C16 C -0.2293(3) 0.4878(3) 0.3635(2) 0.0222(6) Uani 1 1 d .
H16A H -0.1920 0.5508 0.4336 0.027 Uiso 1 1 calc R
H16B H -0.3137 0.4232 0.3766 0.027 Uiso 1 1 calc R
C17 C -0.2705(3) 0.5716(3) 0.2647(2) 0.0256(6) Uani 1 1 d .
H17A H -0.1847 0.6301 0.2491 0.038 Uiso 1 1 calc R
H17B H -0.3399 0.6313 0.2834 0.038 Uiso 1 1 calc R
H17C H -0.3138 0.5079 0.1973 0.038 Uiso 1 1 calc R
C18 C 0.3437(3) 0.1652(2) 0.3558(2) 0.0167(5) Uani 1 1 d .
H18 H 0.4219 0.1063 0.3547 0.020 Uiso 1 1 calc R
C19 C 0.3056(3) 0.2121(2) 0.2385(2) 0.0167(5) Uani 1 1 d .
C20 C 0.2419(3) 0.1372(3) 0.1361(2) 0.0225(6) Uani 1 1 d .
H20 H 0.2108 0.0393 0.1328 0.027 Uiso 1 1 calc R
C21 C 0.2246(3) 0.2086(3) 0.0383(2) 0.0288(6) Uani 1 1 d .
H21 H 0.1813 0.1590 -0.0328 0.035 Uiso 1 1 calc R
C22 C 0.2702(3) 0.3517(3) 0.0438(2) 0.0310(7) Uani 1 1 d .
H22 H 0.2571 0.3986 -0.0240 0.037 Uiso 1 1 calc R
C23 C 0.3347(3) 0.4286(3) 0.1462(2) 0.0253(6) Uani 1 1 d .
H23 H 0.3667 0.5264 0.1495 0.030 Uiso 1 1 calc R
C24 C 0.3501(3) 0.3562(3) 0.2425(2) 0.0175(5) Uani 1 1 d .
C25 C 0.4080(3) 0.3030(2) 0.4268(2) 0.0168(5) Uani 1 1 d .

loop_
_atom_site_aniso_label
_atom_site_aniso_U_11
_atom_site_aniso_U_22
_atom_site_aniso_U_33
_atom_site_aniso_U_23
_atom_site_aniso_U_13
_atom_site_aniso_U_12
O1 0.0310(10) 0.0193(9) 0.0198(9) 0.0031(7) 0.0027(8) 0.0085(8)
O2 0.0286(10) 0.0235(10) 0.0274(10) 0.0042(8) 0.0083(8) 0.0076(8)
O3 0.0222(10) 0.0301(11) 0.0225(10) 0.0036(8) 0.0049(8) 0.0060(8)
O4 0.0185(9) 0.0213(9) 0.0215(9) 0.0009(7) 0.0011(7) 0.0047(7)
O5 0.0247(10) 0.0207(9) 0.0175(9) 0.0002(7) -0.0031(7) -0.0010(7)
O6 0.0213(9) 0.0187(9) 0.0193(9) 0.0023(7) 0.0014(7) 0.0043(7)
N1 0.0203(11) 0.0134(10) 0.0189(11) -0.0001(8) -0.0011(8) -0.0003(8)
C1 0.0286(14) 0.0139(12) 0.0218(13) 0.0002(10) 0.0009(11) 0.0078(10)
C2 0.0339(16) 0.0134(13) 0.0325(16) -0.0007(11) -0.0056(12) 0.0045(11)
C3 0.068(2) 0.0216(15) 0.0220(15) -0.0034(11) -0.0092(15) 0.0157(15)
C4 0.087(3) 0.0317(17) 0.0244(16) 0.0097(13) 0.0221(17) 0.0293(18)
C5 0.0453(19) 0.0397(18) 0.050(2) 0.0148(15) 0.0241(16) 0.0148(15)
C6 0.0273(15) 0.0272(15) 0.0309(15) 0.0028(12) -0.0005(12) 0.0061(12)
C7 0.0375(16) 0.0230(14) 0.0278(15) 0.0087(11) 0.0067(12) 0.0145(12)
C8 0.0201(13) 0.0148(12) 0.0206(13) -0.0016(10) 0.0021(10) -0.0036(10)
C9 0.0205(13) 0.0178(13) 0.0210(13) -0.0021(10) 0.0014(10) 0.0020(10)
C10 0.0164(12) 0.0103(11) 0.0241(13) 0.0000(9) -0.0012(10) -0.0014(9)
C11 0.0167(12) 0.0141(12) 0.0180(12) -0.0031(9) 0.0004(10) -0.0051(10)
C12 0.0204(13) 0.0117(11) 0.0196(13) -0.0013(9) -0.0003(10) 0.0005(10)
C13 0.0279(14) 0.0134(12) 0.0237(13) 0.0038(10) 0.0060(11) 0.0033(10)
C14 0.0175(12) 0.0192(13) 0.0200(13) 0.0011(10) 0.0016(10) -0.0010(10)
C15 0.0144(12) 0.0167(12) 0.0218(13) -0.0005(10) -0.0009(10) -0.0025(10)
C16 0.0188(13) 0.0235(13) 0.0248(14) 0.0005(11) 0.0027(10) 0.0071(11)
C17 0.0297(15) 0.0207(13) 0.0264(14) 0.0013(11) 0.0011(11) 0.0079(11)
C18 0.0179(12) 0.0142(12) 0.0178(12) -0.0002(9) 0.0007(10) 0.0049(10)
C19 0.0173(12) 0.0154(12) 0.0181(12) 0.0004(9) 0.0023(10) 0.0058(10)
C20 0.0255(14) 0.0185(13) 0.0220(13) -0.0045(10) -0.0001(11) 0.0050(11)
C21 0.0382(16) 0.0287(15) 0.0173(13) -0.0060(11) -0.0033(11) 0.0103(13)
C22 0.0450(18) 0.0299(16) 0.0184(14) 0.0046(11) 0.0015(12) 0.0103(13)
C23 0.0340(15) 0.0177(13) 0.0239(14) 0.0035(10) 0.0028(11) 0.0046(11)
C24 0.0170(12) 0.0164(12) 0.0180(12) -0.0020(9) 0.0012(10) 0.0027(10)
C25 0.0138(12) 0.0153(12) 0.0203(13) 0.0005(10) 0.0019(10) 0.0008(9)

loop_
_atom_type_symbol
_atom_type_description
_atom_type_scat_dispersion_real
_atom_type_scat_dispersion_imag
_atom_type_scat_source
C C 0.0033 0.0016 'International Tables Vol C Tables 4.2.6.8 and 6.1.1.4'
H H 0.0000 0.0000 'International Tables Vol C Tables 4.2.6.8 and 6.1.1.4'
N N 0.0061 0.0033 'International Tables Vol C Tables 4.2.6.8 and 6.1.1.4'
O O 0.0106 0.0060 'International Tables Vol C Tables 4.2.6.8 and 6.1.1.4'

loop_
_geom_angle_atom_site_label_1
_geom_angle_atom_site_label_2
_geom_angle_atom_site_label_3
_geom_angle
C8 O1 C7 114.14(19)
C15 O4 C16 114.50(19)
C10 O6 C11 111.16(19)
C25 N1 C24 111.6(2)
C25 N1 H1 124.2
C24 N1 H1 124.2
C6 C1 C2 119.4(3)
C6 C1 C7 120.7(2)
C2 C1 C7 119.9(3)
C3 C2 C1 120.5(3)
C3 C2 H2 119.7
C1 C2 H2 119.7
C4 C3 C2 119.9(3)
C4 C3 H3 120.1
C2 C3 H3 120.1
C3 C4 C5 120.0(3)
C3 C4 H4 120.0
C5 C4 H4 120.0
C6 C5 C4 120.0(3)
C6 C5 H5 120.0
C4 C5 H5 120.0
C5 C6 C1 120.1(3)
C5 C6 H6 119.9
C1 C6 H6 119.9
O1 C7 C1 108.0(2)
O1 C7 H7A 110.1
C1 C7 H7A 110.1
O1 C7 H7B 110.1
C1 C7 H7B 110.1
H7A C7 H7B 108.4
O2 C8 O1 122.8(2)
O2 C8 C9 125.8(2)
O1 C8 C9 111.5(2)
C10 C9 C8 120.3(2)
C10 C9 H9 119.8
C8 C9 H9 119.8
C9 C10 O6 118.9(2)
C9 C10 C13 130.8(2)
O6 C10 C13 110.3(2)
C14 C11 O6 122.2(2)
C14 C11 C12 127.9(2)
O6 C11 C12 109.9(2)
C11 C12 C13 103.9(2)
C11 C12 C18 113.14(19)
C13 C12 C18 113.8(2)
C11 C12 H12 108.6
C13 C12 H12 108.6
C18 C12 H12 108.6
C10 C13 C12 104.7(2)
C10 C13 H13A 110.8
C12 C13 H13A 110.8
C10 C13 H13B 110.8
C12 C13 H13B 110.8
H13A C13 H13B 108.9
C11 C14 C15 125.5(2)
C11 C14 H14 117.2
C15 C14 H14 117.2
O3 C15 O4 123.4(2)
O3 C15 C14 126.5(2)
O4 C15 C14 110.1(2)
O4 C16 C17 107.2(2)
O4 C16 H16A 110.3
C17 C16 H16A 110.3
O4 C16 H16B 110.3
C17 C16 H16B 110.3
H16A C16 H16B 108.5
C16 C17 H17A 109.5
C16 C17 H17B 109.5
H17A C17 H17B 109.5
C16 C17 H17C 109.5
H17A C17 H17C 109.5
H17B C17 H17C 109.5
C19 C18 C25 102.52(19)
C19 C18 C12 116.6(2)
C25 C18 C12 113.21(19)
C19 C18 H18 108.0
C25 C18 H18 108.0
C12 C18 H18 108.0
C20 C19 C24 120.2(2)
C20 C19 C18 131.1(2)
C24 C19 C18 108.6(2)
C19 C20 C21 118.5(2)
C19 C20 H20 120.7
C21 C20 H20 120.7
C22 C21 C20 120.4(2)
C22 C21 H21 119.8
C20 C21 H21 119.8
C21 C22 C23 121.8(3)
C21 C22 H22 119.1
C23 C22 H22 119.1
C24 C23 C22 117.0(2)
C24 C23 H23 121.5
C22 C23 H23 121.5
C23 C24 C19 122.0(2)
C23 C24 N1 128.9(2)
C19 C24 N1 109.1(2)
O5 C25 N1 125.6(2)
O5 C25 C18 126.3(2)
N1 C25 C18 108.1(2)

loop_
_geom_bond_atom_site_label_1
_geom_bond_atom_site_label_2
_geom_bond_distance
O1 C8 1.349(3)
O1 C7 1.460(3)
O2 C8 1.212(3)
O3 C15 1.210(3)
O4 C15 1.350(3)
O4 C16 1.454(3)
O5 C25 1.230(3)
O6 C10 1.380(3)
O6 C11 1.381(3)
N1 C25 1.358(3)
N1 C24 1.406(3)
N1 H1 0.8800
C1 C6 1.384(4)
C1 C2 1.389(4)
C1 C7 1.502(4)
C2 C3 1.386(4)
C2 H2 0.9500
C3 C4 1.370(5)
C3 H3 0.9500
C4 C5 1.396(5)
C4 H4 0.9500
C5 C6 1.381(4)
C5 H5 0.9500
C6 H6 0.9500
C7 H7A 0.9900
C7 H7B 0.9900
C8 C9 1.457(4)
C9 C10 1.334(4)
C9 H9 0.9500
C10 C13 1.490(4)
C11 C14 1.330(4)
C11 C12 1.510(3)
C12 C13 1.535(3)
C12 C18 1.540(3)
C12 H12 1.0000
C13 H13A 0.9900
C13 H13B 0.9900
C14 C15 1.466(4)
C14 H14 0.9500
C16 C17 1.501(4)
C16 H16A 0.9900
C16 H16B 0.9900
C17 H17A 0.9800
C17 H17B 0.9800
C17 H17C 0.9800
C18 C19 1.501(3)
C18 C25 1.530(3)
C18 H18 1.0000
C19 C20 1.384(3)
C19 C24 1.397(3)
C20 C21 1.390(4)
C20 H20 0.9500
C21 C22 1.388(4)
C21 H21 0.9500
C22 C23 1.395(4)
C22 H22 0.9500
C23 C24 1.380(4)
C23 H23 0.9500

loop_
_geom_torsion_atom_site_label_1
_geom_torsion_atom_site_label_2
_geom_torsion_atom_site_label_3
_geom_torsion_atom_site_label_4
_geom_torsion
C6 C1 C2 C3 0.0(4)
C7 C1 C2 C3 -178.7(2)
C1 C2 C3 C4 -0.4(4)
C2 C3 C4 C5 0.4(4)
C3 C4 C5 C6 0.0(5)
C4 C5 C6 C1 -0.3(4)
C2 C1 C6 C5 0.3(4)
C7 C1 C6 C5 179.0(3)
C8 O1 C7 C1 -173.8(2)
C6 C1 C7 O1 63.4(3)
C2 C1 C7 O1 -117.9(3)
C7 O1 C8 O2 -0.8(3)
C7 O1 C8 C9 178.2(2)
O2 C8 C9 C10 1.3(4)
O1 C8 C9 C10 -177.6(2)
C8 C9 C10 O6 176.2(2)
C8 C9 C10 C13 -2.6(4)
C11 O6 C10 C9 179.0(2)
C11 O6 C10 C13 -2.0(3)
C10 O6 C11 C14 -178.3(2)
C10 O6 C11 C12 2.8(3)
C14 C11 C12 C13 178.9(2)
O6 C11 C12 C13 -2.3(2)
C14 C11 C12 C18 55.0(3)
O6 C11 C12 C18 -126.2(2)
C9 C10 C13 C12 179.3(3)
O6 C10 C13 C12 0.5(3)
C11 C12 C13 C10 1.1(2)
C18 C12 C13 C10 124.5(2)
O6 C11 C14 C15 -2.1(4)
C12 C11 C14 C15 176.5(2)
C16 O4 C15 O3 -1.1(3)
C16 O4 C15 C14 177.9(2)
C11 C14 C15 O3 0.4(4)
C11 C14 C15 O4 -178.7(2)
C15 O4 C16 C17 175.5(2)
C11 C12 C18 C19 -74.5(3)
C13 C12 C18 C19 167.3(2)
C11 C12 C18 C25 44.1(3)
C13 C12 C18 C25 -74.2(3)
C25 C18 C19 C20 -179.2(3)
C12 C18 C19 C20 -54.9(4)
C25 C18 C19 C24 2.9(3)
C12 C18 C19 C24 127.1(2)
C24 C19 C20 C21 0.4(4)
C18 C19 C20 C21 -177.4(3)
C19 C20 C21 C22 -0.1(4)
C20 C21 C22 C23 0.2(5)
C21 C22 C23 C24 -0.7(4)
C22 C23 C24 C19 1.0(4)
C22 C23 C24 N1 -178.9(3)
C20 C19 C24 C23 -0.9(4)
C18 C19 C24 C23 177.3(2)
C20 C19 C24 N1 179.0(2)
C18 C19 C24 N1 -2.8(3)
C25 N1 C24 C23 -178.6(3)
C25 N1 C24 C19 1.5(3)
C24 N1 C25 O5 -179.2(2)
C24 N1 C25 C18 0.4(3)
C19 C18 C25 O5 177.6(2)
C12 C18 C25 O5 51.2(3)
C19 C18 C25 N1 -2.0(2)
C12 C18 C25 N1 -128.4(2)
